data_7041021
loop_
_publ_author_name
'Wei, Rong-Min'
'Kong, Ming'
'Cao, Fan'
'Li, Jing'
'Pu, Tian-Cheng'
'Yang, Li'
'Zhang, Xiu-Ling'
'Song, You'

_publ_section_title
;
 Water induced spin-crossover behaviour and magneto-structural correlation
 in octacyanotungstate(iv)-based iron(ii) complexes.
;
_journal_issue 46
_journal_name_full 'Dalton transactions (Cambridge, England : 2003)'
_journal_page_first 18643
_journal_page_last 18652
_journal_paper_doi 10.1039/c6dt03421g
_journal_volume 45
_journal_year 2016
_chemical_formula_moiety 'C56 H56 Fe2 N16 W'
_chemical_formula_sum 'C56 H56 Fe2 N16 W'
_chemical_formula_weight 1248.71
_space_group_crystal_system tetragonal
_space_group_IT_number 88
_space_group_name_Hall '-I 4ad'
_space_group_name_H-M_alt 'I 41/a'
_symmetry_space_group_name_Hall '-I 4ad'
_symmetry_space_group_name_H-M 'I 41/a :2'
_atom_sites_solution_hydrogens mixed
_audit_creation_method SHELXL-2014/7
_audit_update_record
;
2016-10-07 deposited with the CCDC.
2016-10-24 downloaded from the CCDC.
;
_cell_angle_alpha 90
_cell_angle_beta 90
_cell_angle_gamma 90
_cell_formula_units_Z 4
_cell_length_a 20.5490(18)
_cell_length_b 20.5490(18)
_cell_length_c 13.464(2)
_cell_measurement_reflns_used 3363
_cell_measurement_temperature 296(2)
_cell_measurement_theta_max 21.9
_cell_measurement_theta_min 2.68
_cell_volume 5685.3(11)
_computing_cell_refinement 'Bruker SMART'
_computing_data_collection 'Bruker SMART'
_computing_data_reduction 'Bruker SAINT'
_computing_molecular_graphics 'Bruker SHELXTL'
_computing_publication_material 'Bruker SHELXTL'
_computing_structure_refinement 'SHELXL-2014/7 (Sheldrick, 2014)'
_computing_structure_solution 'Bruker SHELXTL'
_diffrn_ambient_temperature 296(2)
_diffrn_measured_fraction_theta_full 1.000
_diffrn_measured_fraction_theta_max 0.994
_diffrn_measurement_device_type 'CCD area detector'
_diffrn_measurement_method 'phi and omega scans'
_diffrn_radiation_type MoK\a
_diffrn_radiation_wavelength 0.71073
_diffrn_reflns_av_R_equivalents 0.0535
_diffrn_reflns_av_unetI/netI 0.0391
_diffrn_reflns_Laue_measured_fraction_full 1.000
_diffrn_reflns_Laue_measured_fraction_max 0.994
_diffrn_reflns_limit_h_max 26
_diffrn_reflns_limit_h_min -26
_diffrn_reflns_limit_k_max 25
_diffrn_reflns_limit_k_min -26
_diffrn_reflns_limit_l_max 17
_diffrn_reflns_limit_l_min -10
_diffrn_reflns_number 18712
_diffrn_reflns_point_group_measured_fraction_full 1.000
_diffrn_reflns_point_group_measured_fraction_max 0.994
_diffrn_reflns_theta_full 25.242
_diffrn_reflns_theta_max 27.612
_diffrn_reflns_theta_min 1.808
_exptl_absorpt_coefficient_mu 2.573
_exptl_absorpt_correction_T_max 0.629
_exptl_absorpt_correction_T_min 0.573
_exptl_absorpt_correction_type multi-scan
_exptl_absorpt_process_details sadabs
_exptl_crystal_colour yellow
_exptl_crystal_density_diffrn 1.459
_exptl_crystal_density_method 'not measured'
_exptl_crystal_description prismatic
_exptl_crystal_F_000 2520
_exptl_crystal_size_max 0.220
_exptl_crystal_size_mid 0.200
_exptl_crystal_size_min 0.180
_refine_diff_density_max 0.712
_refine_diff_density_min -0.486
_refine_diff_density_rms 0.071
_refine_ls_extinction_method none
_refine_ls_goodness_of_fit_ref 1.089
_refine_ls_hydrogen_treatment constr
_refine_ls_matrix_type full
_refine_ls_number_parameters 182
_refine_ls_number_reflns 3286
_refine_ls_number_restraints 7
_refine_ls_restrained_S_all 1.102
_refine_ls_R_factor_all 0.0570
_refine_ls_R_factor_gt 0.0337
_refine_ls_shift/su_max 0.000
_refine_ls_shift/su_mean 0.000
_refine_ls_structure_factor_coef Fsqd
_refine_ls_weighting_details 'w=1/[\s^2^(Fo^2^)+(0.0374P)^2^+1.9328P] where P=(Fo^2^+2Fc^2^)/3'
_refine_ls_weighting_scheme calc
_refine_ls_wR_factor_gt 0.0766
_refine_ls_wR_factor_ref 0.0853
_reflns_Friedel_coverage 0.000
_reflns_number_gt 2358
_reflns_number_total 3286
_reflns_threshold_expression 'I > 2\s(I)'
_cod_data_source_file c6dt03421g2.cif
_cod_data_source_block 3
_cod_depositor_comments 'Adding full bibliography for 7041017--7041023.cif.'
_cod_original_cell_volume 5685.5(14)
_cod_database_code 7041021
_shelx_shelxl_version_number 2014/7
_shelx_space_group_comment
;
The symmetry employed for this shelxl refinement is uniquely defined
by the following loop, which should always be used as a source of
symmetry information in preference to the above space-group names.
They are only intended as comments.
;
_shelx_estimated_absorpt_t_min 0.601
_shelx_estimated_absorpt_t_max 0.655

loop_
_space_group_symop_operation_xyz
'x, y, z'
'-x+1/2, -y, z+1/2'
'-y+3/4, x+1/4, z+1/4'
'y+3/4, -x+3/4, z+3/4'
'x+1/2, y+1/2, z+1/2'
'-x+1, -y+1/2, z+1'
'-y+5/4, x+3/4, z+3/4'
'y+5/4, -x+5/4, z+5/4'
'-x, -y, -z'
'x-1/2, y, -z-1/2'
'y-3/4, -x-1/4, -z-1/4'
'-y-3/4, x-3/4, -z-3/4'
'-x+1/2, -y+1/2, -z+1/2'
'x, y+1/2, -z'
'y-1/4, -x+1/4, -z+1/4'
'-y-1/4, x-1/4, -z-1/4'

loop_
_atom_site_label
_atom_site_type_symbol
_atom_site_fract_x
_atom_site_fract_y
_atom_site_fract_z
_atom_site_U_iso_or_equiv
_atom_site_adp_type
_atom_site_occupancy
_atom_site_site_symmetry_order
_atom_site_calc_flag
_atom_site_refinement_flags_posn
_atom_site_refinement_flags_adp
_atom_site_refinement_flags_occupancy
_atom_site_disorder_assembly
_atom_site_disorder_group
C1 C 0.56176(19) 0.74956(18) 0.4952(4) 0.0702(12) Uani 1 1 d . . . . .
C2 C 0.50246(18) 0.64992(18) 0.5798(4) 0.0629(11) Uani 1 1 d . . . . .
C3 C 0.3648(2) 0.4389(2) 0.5566(4) 0.0906(15) Uani 1 1 d . . . . .
H3 H 0.3897 0.4012 0.5531 0.109 Uiso 1 1 calc R U . . .
C4 C 0.2994(3) 0.4321(3) 0.5778(5) 0.0977(16) Uani 1 1 d . . . . .
C5 C 0.2635(3) 0.4885(3) 0.5857(5) 0.1047(19) Uani 1 1 d . . . . .
H5 H 0.2196 0.4866 0.6022 0.126 Uiso 1 1 calc R U . . .
C6 C 0.2924(3) 0.5470(3) 0.5694(5) 0.1069(18) Uani 1 1 d . . . . .
H6 H 0.2681 0.5851 0.5726 0.128 Uiso 1 1 calc R U . . .
C7 C 0.3578(2) 0.5494(2) 0.5481(4) 0.0907(15) Uani 1 1 d . . . . .
H7 H 0.3772 0.5897 0.5384 0.109 Uiso 1 1 calc R U . . .
C8 C 0.4621(5) 0.6018(3) 0.3265(6) 0.156(3) Uani 1 1 d . . . . .
H8 H 0.4676 0.6315 0.3780 0.187 Uiso 1 1 calc R U . . .
C9 C 0.4439(7) 0.6268(5) 0.2388(8) 0.223(6) Uani 1 1 d D . . . .
H9 H 0.4371 0.6712 0.2300 0.268 Uiso 0.5 1 d R U P A .
C10 C 0.4344(5) 0.5826(6) 0.1583(8) 0.171(4) Uani 1 1 d . . . . .
H10 H 0.4219 0.5972 0.0958 0.205 Uiso 1 1 calc R U . . .
C11 C 0.4445(3) 0.5169(5) 0.1769(6) 0.123(2) Uani 1 1 d D . . . .
H11 H 0.4388 0.4857 0.1277 0.148 Uiso 0.5 1 d R U P A .
C12 C 0.4635(2) 0.5002(3) 0.2704(5) 0.1026(18) Uani 1 1 d . . . . .
H12 H 0.4706 0.4560 0.2808 0.123 Uiso 1 1 calc R U . . .
C13 C 0.2691(3) 0.3669(3) 0.5889(6) 0.143(3) Uani 1 1 d . . . . .
H13A H 0.2370 0.3683 0.6407 0.171 Uiso 1 1 calc R U . . .
H13B H 0.3020 0.3356 0.6058 0.171 Uiso 1 1 calc R U . . .
H13C H 0.2488 0.3545 0.5276 0.171 Uiso 1 1 calc R U . . .
C14 C 0.4314(7) 0.4801(7) 0.0916(10) 0.143(6) Uani 0.506(9) 1 d D . P A 1
H14A H 0.4277 0.4349 0.1088 0.214 Uiso 0.506(9) 1 d R U P A 1
H14B H 0.4665 0.4857 0.0453 0.214 Uiso 0.506(9) 1 d R U P A 1
H14C H 0.3915 0.4947 0.0620 0.214 Uiso 0.506(9) 1 d R U P A 1
C14' C 0.4351(12) 0.6918(8) 0.2092(15) 0.246(11) Uani 0.494(9) 1 d D U P A 2
H14D H 0.4645 0.7187 0.2465 0.369 Uiso 0.494(9) 1 d R U P A 2
H14E H 0.3912 0.7052 0.2221 0.369 Uiso 0.494(9) 1 d R U P A 2
H14F H 0.4442 0.6963 0.1396 0.369 Uiso 0.494(9) 1 d R U P A 2
Fe1 Fe 0.5000 0.5000 0.5000 0.0705(3) Uani 1 2 d S . P . .
N1 N 0.5944(2) 0.7477(2) 0.4267(4) 0.1007(14) Uani 1 1 d . . . . .
N2 N 0.50371(17) 0.59650(15) 0.5539(3) 0.0768(11) Uani 1 1 d . . . . .
N3 N 0.39487(18) 0.49546(16) 0.5408(3) 0.0797(11) Uani 1 1 d . . . . .
N4 N 0.4733(2) 0.53881(18) 0.3494(3) 0.0836(12) Uani 1 1 d . . . . .
W1 W 0.5000 0.7500 0.6250 0.05476(13) Uani 1 4 d S T P . .

loop_
_atom_site_aniso_label
_atom_site_aniso_U_11
_atom_site_aniso_U_22
_atom_site_aniso_U_33
_atom_site_aniso_U_23
_atom_site_aniso_U_13
_atom_site_aniso_U_12
C1 0.048(2) 0.051(2) 0.112(4) 0.004(2) 0.002(2) 0.0005(17)
C2 0.050(2) 0.0389(19) 0.100(3) 0.004(2) 0.001(2) -0.0018(15)
C3 0.082(3) 0.056(3) 0.134(5) 0.001(3) 0.017(3) 0.002(2)
C4 0.083(3) 0.081(3) 0.129(5) -0.003(3) 0.017(3) 0.000(3)
C5 0.077(3) 0.091(4) 0.146(6) -0.018(4) 0.009(3) 0.007(3)
C6 0.085(4) 0.081(4) 0.155(5) -0.016(4) -0.004(4) 0.025(3)
C7 0.083(3) 0.058(3) 0.131(5) -0.006(3) -0.005(3) 0.007(2)
C8 0.260(10) 0.071(4) 0.136(6) 0.017(4) 0.004(6) 0.017(5)
C9 0.415(18) 0.101(6) 0.154(8) 0.050(6) -0.033(10) 0.038(8)
C10 0.166(8) 0.181(10) 0.166(9) 0.066(8) -0.019(7) 0.007(7)
C11 0.104(5) 0.152(7) 0.114(6) 0.013(6) -0.018(4) 0.005(5)
C12 0.079(3) 0.085(4) 0.144(6) 0.011(4) -0.014(4) 0.009(3)
C13 0.108(5) 0.087(4) 0.234(8) 0.003(5) 0.047(5) -0.017(4)
C14 0.150(13) 0.153(13) 0.125(12) -0.016(10) -0.044(10) 0.020(10)
C14' 0.38(2) 0.127(13) 0.234(17) 0.015(12) 0.007(15) 0.058(13)
Fe1 0.0707(5) 0.0321(4) 0.1088(7) -0.0020(4) 0.0035(5) -0.0002(3)
N1 0.079(3) 0.097(3) 0.126(4) 0.005(3) 0.018(3) 0.006(2)
N2 0.082(2) 0.0362(17) 0.112(3) 0.0004(18) 0.002(2) -0.0004(16)
N3 0.074(2) 0.0512(19) 0.114(3) -0.005(2) 0.007(2) 0.0013(17)
N4 0.082(3) 0.052(2) 0.116(4) 0.002(2) 0.007(2) 0.0016(19)
W1 0.03044(11) 0.03044(11) 0.1034(3) 0.000 0.000 0.000

loop_
_atom_type_symbol
_atom_type_description
_atom_type_scat_dispersion_real
_atom_type_scat_dispersion_imag
_atom_type_scat_source
C C 0.0033 0.0016 'International Tables Vol C Tables 4.2.6.8 and 6.1.1.4'
H H 0.0000 0.0000 'International Tables Vol C Tables 4.2.6.8 and 6.1.1.4'
N N 0.0061 0.0033 'International Tables Vol C Tables 4.2.6.8 and 6.1.1.4'
Fe Fe 0.3463 0.8444 'International Tables Vol C Tables 4.2.6.8 and 6.1.1.4'
W W -0.8490 6.8722 'International Tables Vol C Tables 4.2.6.8 and 6.1.1.4'

loop_
_geom_angle_atom_site_label_1
_geom_angle_atom_site_label_2
_geom_angle_atom_site_label_3
_geom_angle
_geom_angle_site_symmetry_1
_geom_angle_site_symmetry_3
N1 C1 W1 178.3(4) . .
N2 C2 W1 178.9(4) . .
N3 C3 C4 125.0(4) . .
N3 C3 H3 117.5 . .
C4 C3 H3 117.5 . .
C5 C4 C3 116.8(5) . .
C5 C4 C13 121.8(5) . .
C3 C4 C13 121.4(5) . .
C6 C5 C4 119.9(5) . .
C6 C5 H5 120.1 . .
C4 C5 H5 120.1 . .
C5 C6 C7 119.5(5) . .
C5 C6 H6 120.3 . .
C7 C6 H6 120.3 . .
N3 C7 C6 122.6(5) . .
N3 C7 H7 118.7 . .
C6 C7 H7 118.7 . .
C9 C8 N4 128.0(8) . .
C9 C8 H8 116.0 . .
N4 C8 H8 116.0 . .
C8 C9 C14' 130.5(14) . .
C8 C9 C10 117.6(8) . .
C14' C9 C10 111.9(13) . .
C8 C9 H9 121.9 . .
C14' C9 H9 9.3 . .
C10 C9 H9 120.5 . .
C11 C10 C9 117.5(8) . .
C11 C10 H10 121.3 . .
C9 C10 H10 121.3 . .
C12 C11 C10 117.1(8) . .
C12 C11 C14 132.5(10) . .
C10 C11 C14 110.4(10) . .
C12 C11 H11 121.3 . .
C10 C11 H11 121.6 . .
C14 C11 H11 11.2 . .
N4 C12 C11 128.8(6) . .
N4 C12 H12 115.6 . .
C11 C12 H12 115.6 . .
C4 C13 H13A 109.5 . .
C4 C13 H13B 109.5 . .
H13A C13 H13B 109.5 . .
C4 C13 H13C 109.5 . .
H13A C13 H13C 109.5 . .
H13B C13 H13C 109.5 . .
C11 C14 H11 20.3 . .
C11 C14 H14A 109.9 . .
H11 C14 H14A 90.8 . .
C11 C14 H14B 108.9 . .
H11 C14 H14B 111.1 . .
H14A C14 H14B 109.5 . .
C11 C14 H14C 109.6 . .
H11 C14 H14C 124.5 . .
H14A C14 H14C 109.5 . .
H14B C14 H14C 109.5 . .
C9 C14' H9 17.0 . .
C9 C14' H14D 108.5 . .
H9 C14' H14D 97.9 . .
C9 C14' H14E 110.0 . .
H9 C14' H14E 102.4 . .
H14D C14' H14E 109.5 . .
C9 C14' H14F 110.0 . .
H9 C14' H14F 126.9 . .
H14D C14' H14F 109.5 . .
H14E C14' H14F 109.5 . .
N2 Fe1 N2 180.00(6) 9_666 .
N2 Fe1 N3 90.59(13) 9_666 .
N2 Fe1 N3 89.41(13) . .
N2 Fe1 N3 89.41(13) 9_666 9_666
N2 Fe1 N3 90.59(13) . 9_666
N3 Fe1 N3 180.0 . 9_666
N2 Fe1 N4 89.19(15) 9_666 9_666
N2 Fe1 N4 90.81(15) . 9_666
N3 Fe1 N4 89.96(15) . 9_666
N3 Fe1 N4 90.04(15) 9_666 9_666
N2 Fe1 N4 90.81(15) 9_666 .
N2 Fe1 N4 89.19(15) . .
N3 Fe1 N4 90.05(15) . .
N3 Fe1 N4 89.95(15) 9_666 .
N4 Fe1 N4 180.0 9_666 .
C2 N2 Fe1 175.8(4) . .
C3 N3 C7 116.2(4) . .
C3 N3 Fe1 121.7(3) . .
C7 N3 Fe1 122.1(3) . .
C12 N4 C8 111.1(5) . .
C12 N4 Fe1 122.8(3) . .
C8 N4 Fe1 126.0(5) . .
C2 W1 C2 147.1(2) 12_767 15_566
C2 W1 C2 94.61(7) 12_767 6_564
C2 W1 C2 94.61(7) 15_566 6_564
C2 W1 C2 94.61(7) 12_767 .
C2 W1 C2 94.61(7) 15_566 .
C2 W1 C2 147.1(2) 6_564 .
C2 W1 C1 70.49(16) 12_767 .
C2 W1 C1 142.44(17) 15_566 .
C2 W1 C1 77.79(15) 6_564 .
C2 W1 C1 75.69(15) . .
C2 W1 C1 75.68(15) 12_767 12_767
C2 W1 C1 77.79(15) 15_566 12_767
C2 W1 C1 70.49(16) 6_564 12_767
C2 W1 C1 142.44(17) . 12_767
C1 W1 C1 130.89(15) . 12_767
C2 W1 C1 142.44(17) 12_767 6_564
C2 W1 C1 70.49(16) 15_566 6_564
C2 W1 C1 75.68(15) 6_564 6_564
C2 W1 C1 77.79(15) . 6_564
C1 W1 C1 72.0(2) . 6_564
C1 W1 C1 130.89(14) 12_767 6_564
C2 W1 C1 77.79(15) 12_767 15_566
C2 W1 C1 75.68(15) 15_566 15_566
C2 W1 C1 142.44(17) 6_564 15_566
C2 W1 C1 70.49(16) . 15_566
C1 W1 C1 130.89(14) . 15_566
C1 W1 C1 72.0(2) 12_767 15_566
C1 W1 C1 130.89(15) 6_564 15_566

loop_
_geom_bond_atom_site_label_1
_geom_bond_atom_site_label_2
_geom_bond_distance
_geom_bond_site_symmetry_2
C1 N1 1.142(6) .
C1 W1 2.159(5) .
C2 N2 1.152(5) .
C2 W1 2.145(4) .
C3 N3 1.333(5) .
C3 C4 1.380(6) .
C3 H3 0.9300 .
C4 C5 1.379(7) .
C4 C13 1.485(7) .
C5 C6 1.357(7) .
C5 H5 0.9300 .
C6 C7 1.375(7) .
C6 H6 0.9300 .
C7 N3 1.348(5) .
C7 H7 0.9300 .
C8 C9 1.342(10) .
C8 N4 1.351(7) .
C8 H8 0.9300 .
C9 C14' 1.406(14) .
C9 C10 1.429(12) .
C9 H9 0.9300 .
C10 C11 1.387(10) .
C10 H10 0.9300 .
C11 C12 1.362(9) .
C11 C14 1.402(13) .
C11 H11 0.9300 .
C12 N4 1.343(7) .
C12 H12 0.9300 .
C13 H13A 0.9600 .
C13 H13B 0.9600 .
C13 H13C 0.9600 .
C14 H11 0.5219 .
C14 H14A 0.9600 .
C14 H14B 0.9600 .
C14 H14C 0.9600 .
C14' H9 0.5103 .
C14' H14D 0.9600 .
C14' H14E 0.9600 .
C14' H14F 0.9600 .
Fe1 N2 2.113(3) 9_666
Fe1 N2 2.113(3) .
Fe1 N3 2.231(4) .
Fe1 N3 2.231(4) 9_666
Fe1 N4 2.246(4) 9_666
Fe1 N4 2.246(4) .
W1 C2 2.145(4) 12_767
W1 C2 2.145(4) 15_566
W1 C2 2.145(4) 6_564
W1 C1 2.159(5) 12_767
W1 C1 2.159(5) 6_564
W1 C1 2.159(5) 15_566

loop_
_geom_hbond_atom_site_label_D
_geom_hbond_atom_site_label_H
_geom_hbond_atom_site_label_A
_geom_hbond_distance_DH
_geom_hbond_distance_HA
_geom_hbond_distance_DA
_geom_hbond_angle_DHA
_geom_hbond_site_symmetry_A
C12 H12 N2 0.93 2.53 3.162(7) 125.7 9_666
C8 H8 N2 0.93 2.59 3.181(10) 122.3 .
C7 H7 N2 0.93 2.61 3.152(6) 117.6 .
C3 H3 N2 0.93 2.62 3.170(6) 118.3 9_666
C12 H12 N2 0.93 2.53 3.162(7) 125.7 9_666
C8 H8 N2 0.93 2.59 3.181(10) 122.3 .
C7 H7 N2 0.93 2.61 3.152(6) 117.6 .
C3 H3 N2 0.93 2.62 3.170(6) 118.3 9_666
C3 H3 N2 0.93 2.62 3.170(6) 118.3 9_666
C7 H7 N2 0.93 2.61 3.152(6) 117.6 .
C8 H8 N2 0.93 2.59 3.181(10) 122.3 .
C12 H12 N2 0.93 2.53 3.162(7) 125.7 9_666
C3 H3 N2 0.93 2.62 3.170(6) 118.3 9_666
C7 H7 N2 0.93 2.61 3.152(6) 117.6 .
C8 H8 N2 0.93 2.59 3.181(10) 122.3 .
C12 H12 N2 0.93 2.53 3.162(7) 125.7 9_666

loop_
_geom_torsion_atom_site_label_1
_geom_torsion_atom_site_label_2
_geom_torsion_atom_site_label_3
_geom_torsion_atom_site_label_4
_geom_torsion
N3 C3 C4 C5 -1.9(10)
N3 C3 C4 C13 176.6(6)
C3 C4 C5 C6 2.3(10)
C13 C4 C5 C6 -176.2(7)
C4 C5 C6 C7 -2.0(10)
C5 C6 C7 N3 1.3(10)
N4 C8 C9 C14' -175.9(17)
N4 C8 C9 C10 0.6(19)
C8 C9 C10 C11 0.1(17)
C14' C9 C10 C11 177.3(14)
C9 C10 C11 C12 -0.8(13)
C9 C10 C11 C14 178.4(11)
C10 C11 C12 N4 1.0(11)
C14 C11 C12 N4 -178.0(11)
C4 C3 N3 C7 1.1(9)
C4 C3 N3 Fe1 -177.1(5)
C6 C7 N3 C3 -0.8(8)
C6 C7 N3 Fe1 177.4(5)
C11 C12 N4 C8 -0.3(9)
C11 C12 N4 Fe1 176.8(5)
C9 C8 N4 C12 -0.5(14)
C9 C8 N4 Fe1 -177.5(9)
